data_2222771
loop_
_publ_author_name
'Li, Dong Dong'
'Tang, Gui Hong'
'Zeng, Xiang Chao'
'Xu, Xing Yan'
'Huang, Gang'

_publ_section_title 1-Ethyl-1<i>H</i>,6<i>H</i>-pyrrolo[2,3-<i>c</i>]azepine-4,8(5<i>H</i>,7<i>H</i>)-dione
_journal_coeditor_code JH2089
_journal_issue 8
_journal_name_full 'Acta Crystallographica Section E'
_journal_page_first o1928
_journal_paper_doi 10.1107/S1600536809027378
_journal_volume 65
_journal_year 2009
_chemical_formula_iupac 'C10 H12 N2 O2'
_chemical_formula_moiety 'C10 H12 N2 O2'
_chemical_formula_sum 'C10 H12 N2 O2'
_chemical_formula_weight 192.22
_chemical_melting_point 428
_chemical_name_systematic
;
1-Ethyl-1<i>H</i>,6<i>H</i>-pyrrolo[2,3-<i>c</i>]azepine-\
4,8(5<i>H</i>,7<i>H</i>)-dione
;
_space_group_IT_number 14
_symmetry_cell_setting monoclinic
_symmetry_space_group_name_Hall '-P 2ybc'
_symmetry_space_group_name_H-M 'P 1 21/c 1'
_atom_sites_solution_hydrogens geom
_atom_sites_solution_primary direct
_atom_sites_solution_secondary difmap
_audit_creation_method SHELXL-97
_cell_angle_alpha 90.00
_cell_angle_beta 113.878(3)
_cell_angle_gamma 90.00
_cell_formula_units_Z 4
_cell_length_a 11.703(2)
_cell_length_b 7.7863(13)
_cell_length_c 11.0004(19)
_cell_measurement_reflns_used 2801
_cell_measurement_temperature 173(2)
_cell_measurement_theta_max 27.03
_cell_measurement_theta_min 3.24
_cell_volume 916.6(3)
_computing_cell_refinement 'SAINT-Plus (Bruker, 1999)'
_computing_data_collection 'SMART (Bruker,1999)'
_computing_data_reduction 'SAINT-Plus (Bruker, 1999)'
_computing_molecular_graphics 'SHELXTL (Sheldrick, 2008)'
_computing_publication_material 'SHELXTL (Sheldrick, 2008)'
_computing_structure_refinement 'SHELXL97 (Sheldrick, 2008)'
_computing_structure_solution 'SHELXS97 (Sheldrick, 2008)'
_diffrn_ambient_temperature 173(2)
_diffrn_measured_fraction_theta_full 0.994
_diffrn_measured_fraction_theta_max 0.994
_diffrn_measurement_device_type 'Bruker SMART 1K CCD area-detector'
_diffrn_measurement_method '\f and \w'
_diffrn_radiation_monochromator graphite
_diffrn_radiation_source 'fine-focus sealed tube'
_diffrn_radiation_type MoK\a
_diffrn_radiation_wavelength 0.71073
_diffrn_reflns_av_R_equivalents 0.0207
_diffrn_reflns_av_sigmaI/netI 0.0281
_diffrn_reflns_limit_h_max 10
_diffrn_reflns_limit_h_min -14
_diffrn_reflns_limit_k_max 6
_diffrn_reflns_limit_k_min -9
_diffrn_reflns_limit_l_max 14
_diffrn_reflns_limit_l_min -11
_diffrn_reflns_number 4523
_diffrn_reflns_theta_full 27.03
_diffrn_reflns_theta_max 27.03
_diffrn_reflns_theta_min 1.90
_diffrn_standards_number 0
_exptl_absorpt_coefficient_mu 0.099
_exptl_absorpt_correction_T_max 0.9709
_exptl_absorpt_correction_T_min 0.9559
_exptl_absorpt_correction_type multi-scan
_exptl_absorpt_process_details '(SADABS; Sheldrick, 1996)'
_exptl_crystal_colour colourless
_exptl_crystal_density_diffrn 1.393
_exptl_crystal_density_method 'not measured'
_exptl_crystal_description block
_exptl_crystal_F_000 408
_exptl_crystal_size_max 0.46
_exptl_crystal_size_mid 0.45
_exptl_crystal_size_min 0.30
_refine_diff_density_max 0.281
_refine_diff_density_min -0.209
_refine_ls_extinction_method none
_refine_ls_goodness_of_fit_ref 1.069
_refine_ls_hydrogen_treatment constr
_refine_ls_matrix_type full
_refine_ls_number_parameters 128
_refine_ls_number_reflns 1984
_refine_ls_number_restraints 0
_refine_ls_restrained_S_all 1.069
_refine_ls_R_factor_all 0.0456
_refine_ls_R_factor_gt 0.0374
_refine_ls_shift/su_max 0.001
_refine_ls_shift/su_mean 0.001
_refine_ls_structure_factor_coef Fsqd
_refine_ls_weighting_details 'calc w=1/[\s^2^(Fo^2^)+(0.0534P)^2^+0.2795P] where P=(Fo^2^+2Fc^2^)/3'
_refine_ls_weighting_scheme calc
_refine_ls_wR_factor_gt 0.0977
_refine_ls_wR_factor_ref 0.1043
_reflns_number_gt 1661
_reflns_number_total 1984
_reflns_threshold_expression I>2\s(I)
_cod_data_source_file jh2089.cif
_cod_data_source_block I
_cod_original_sg_symbol_H-M 'P 21/c'
_cod_database_code 2222771
_cod_database_fobs_code 2222771

loop_
_symmetry_equiv_pos_as_xyz
'x, y, z'
'-x, y+1/2, -z+1/2'
'-x, -y, -z'
'x, -y-1/2, z-1/2'

loop_
_atom_site_type_symbol
_atom_site_label
_atom_site_fract_x
_atom_site_fract_y
_atom_site_fract_z
_atom_site_U_iso_or_equiv
_atom_site_adp_type
_atom_site_calc_flag
_atom_site_refinement_flags
_atom_site_occupancy
_atom_site_disorder_assembly
_atom_site_disorder_group
O O2 0.07477(9) 0.05619(12) 0.30383(10) 0.0317(3) Uani d . 1 . .
O O1 0.47580(8) 0.04303(12) 0.16872(9) 0.0277(2) Uani d . 1 . .
N N2 0.35948(10) 0.26744(13) 0.18305(11) 0.0239(3) Uani d . 1 . .
H H2A 0.4269 0.3322 0.2129 0.029 Uiso calc R 1 . .
N N1 0.24341(10) -0.13996(13) 0.02340(10) 0.0222(3) Uani d . 1 . .
C C5 0.37313(11) 0.10354(16) 0.15418(12) 0.0210(3) Uani d . 1 . .
C C1 0.14174(12) -0.23379(16) 0.01642(13) 0.0255(3) Uani d . 1 . .
H H1 0.1100 -0.3328 -0.0372 0.031 Uiso calc R 1 . .
C C4 0.25889(11) -0.00413(15) 0.10751(12) 0.0201(3) Uani d . 1 . .
C C7 0.19395(13) 0.28160(17) 0.26984(14) 0.0276(3) Uani d . 1 . .
H H7A 0.2634 0.2860 0.3591 0.033 Uiso calc R 1 . .
H H7B 0.1283 0.3613 0.2705 0.033 Uiso calc R 1 . .
C C3 0.16546(11) -0.01426(15) 0.15559(12) 0.0212(3) Uani d . 1 . .
C C8 0.14076(11) 0.10147(16) 0.24709(12) 0.0231(3) Uani d . 1 . .
C C2 0.09348(12) -0.16271(16) 0.09844(13) 0.0247(3) Uani d . 1 . .
H H2 0.0246 -0.2046 0.1144 0.030 Uiso calc R 1 . .
C C9 0.31226(13) -0.17678(16) -0.05965(13) 0.0257(3) Uani d . 1 . .
H H9A 0.3682 -0.0790 -0.0542 0.031 Uiso calc R 1 . .
H H9B 0.2521 -0.1882 -0.1534 0.031 Uiso calc R 1 . .
C C10 0.38929(13) -0.33927(18) -0.01768(14) 0.0312(3) Uani d . 1 . .
H H10A 0.4517 -0.3265 0.0737 0.047 Uiso calc R 1 . .
H H10B 0.4315 -0.3600 -0.0771 0.047 Uiso calc R 1 . .
H H10C 0.3345 -0.4365 -0.0225 0.047 Uiso calc R 1 . .
C C6 0.24223(12) 0.34703(16) 0.16897(13) 0.0243(3) Uani d . 1 . .
H H6A 0.1785 0.3245 0.0783 0.029 Uiso calc R 1 . .
H H6B 0.2543 0.4729 0.1793 0.029 Uiso calc R 1 . .

loop_
_atom_site_aniso_label
_atom_site_aniso_U_11
_atom_site_aniso_U_22
_atom_site_aniso_U_33
_atom_site_aniso_U_12
_atom_site_aniso_U_13
_atom_site_aniso_U_23
O2 0.0380(6) 0.0290(5) 0.0366(5) 0.0024(4) 0.0237(5) 0.0032(4)
O1 0.0232(5) 0.0257(5) 0.0347(5) 0.0027(4) 0.0123(4) 0.0015(4)
N2 0.0223(5) 0.0189(5) 0.0302(6) -0.0029(4) 0.0102(4) -0.0020(4)
N1 0.0253(5) 0.0184(5) 0.0222(5) 0.0012(4) 0.0090(4) -0.0004(4)
C5 0.0232(6) 0.0204(6) 0.0199(6) 0.0015(5) 0.0091(5) 0.0027(5)
C1 0.0263(7) 0.0192(6) 0.0271(6) -0.0014(5) 0.0068(5) -0.0011(5)
C4 0.0237(6) 0.0163(5) 0.0191(6) 0.0025(5) 0.0075(5) 0.0017(4)
C7 0.0320(7) 0.0230(6) 0.0315(7) -0.0004(5) 0.0168(6) -0.0045(5)
C3 0.0215(6) 0.0188(6) 0.0217(6) 0.0026(5) 0.0072(5) 0.0033(5)
C8 0.0231(6) 0.0231(6) 0.0224(6) 0.0043(5) 0.0086(5) 0.0034(5)
C2 0.0228(6) 0.0210(6) 0.0287(6) -0.0011(5) 0.0089(5) 0.0031(5)
C9 0.0320(7) 0.0237(6) 0.0235(6) 0.0030(5) 0.0135(5) -0.0007(5)
C10 0.0341(8) 0.0283(7) 0.0308(7) 0.0077(6) 0.0128(6) -0.0025(6)
C6 0.0276(7) 0.0170(6) 0.0283(6) 0.0023(5) 0.0114(5) -0.0002(5)

loop_
_atom_type_symbol
_atom_type_description
_atom_type_scat_dispersion_real
_atom_type_scat_dispersion_imag
_atom_type_scat_source
C C 0.0033 0.0016 'International Tables Vol C Tables 4.2.6.8 and 6.1.1.4'
H H 0.0000 0.0000 'International Tables Vol C Tables 4.2.6.8 and 6.1.1.4'
N N 0.0061 0.0033 'International Tables Vol C Tables 4.2.6.8 and 6.1.1.4'
O O 0.0106 0.0060 'International Tables Vol C Tables 4.2.6.8 and 6.1.1.4'

loop_
_geom_angle_atom_site_label_1
_geom_angle_atom_site_label_2
_geom_angle_atom_site_label_3
_geom_angle_site_symmetry_1
_geom_angle_site_symmetry_3
_geom_angle
_geom_angle_publ_flag
C5 N2 C6 . . 125.30(11) ?
C5 N2 H2A . . 117.4 ?
C6 N2 H2A . . 117.4 ?
C4 N1 C1 . . 108.91(10) ?
C4 N1 C9 . . 127.96(11) ?
C1 N1 C9 . . 122.85(11) ?
O1 C5 N2 . . 122.26(12) ?
O1 C5 C4 . . 121.40(11) ?
N2 C5 C4 . . 116.31(11) ?
C2 C1 N1 . . 109.25(11) ?
C2 C1 H1 . . 125.4 ?
N1 C1 H1 . . 125.4 ?
N1 C4 C3 . . 107.63(11) ?
N1 C4 C5 . . 121.69(11) ?
C3 C4 C5 . . 129.45(11) ?
C8 C7 C6 . . 116.02(11) ?
C8 C7 H7A . . 108.3 ?
C6 C7 H7A . . 108.3 ?
C8 C7 H7B . . 108.3 ?
C6 C7 H7B . . 108.3 ?
H7A C7 H7B . . 107.4 ?
C4 C3 C2 . . 107.08(11) ?
C4 C3 C8 . . 128.93(11) ?
C2 C3 C8 . . 123.99(12) ?
O2 C8 C3 . . 120.92(12) ?
O2 C8 C7 . . 118.97(11) ?
C3 C8 C7 . . 120.09(11) ?
C1 C2 C3 . . 107.09(11) ?
C1 C2 H2 . . 126.5 ?
C3 C2 H2 . . 126.5 ?
N1 C9 C10 . . 112.47(11) ?
N1 C9 H9A . . 109.1 ?
C10 C9 H9A . . 109.1 ?
N1 C9 H9B . . 109.1 ?
C10 C9 H9B . . 109.1 ?
H9A C9 H9B . . 107.8 ?
C9 C10 H10A . . 109.5 ?
C9 C10 H10B . . 109.5 ?
H10A C10 H10B . . 109.5 ?
C9 C10 H10C . . 109.5 ?
H10A C10 H10C . . 109.5 ?
H10B C10 H10C . . 109.5 ?
N2 C6 C7 . . 113.08(11) ?
N2 C6 H6A . . 109.0 ?
C7 C6 H6A . . 109.0 ?
N2 C6 H6B . . 109.0 ?
C7 C6 H6B . . 109.0 ?
H6A C6 H6B . . 107.8 ?

loop_
_geom_bond_atom_site_label_1
_geom_bond_atom_site_label_2
_geom_bond_site_symmetry_2
_geom_bond_distance
_geom_bond_publ_flag
O2 C8 . 1.2250(15) ?
O1 C5 . 1.2393(15) ?
N2 C5 . 1.3402(16) ?
N2 C6 . 1.4556(16) ?
N2 H2A . 0.8800 ?
N1 C4 . 1.3681(16) ?
N1 C1 . 1.3716(16) ?
N1 C9 . 1.4704(16) ?
C5 C4 . 1.4826(17) ?
C1 C2 . 1.3609(19) ?
C1 H1 . 0.9500 ?
C4 C3 . 1.3964(17) ?
C7 C8 . 1.5137(18) ?
C7 C6 . 1.5223(18) ?
C7 H7A . 0.9900 ?
C7 H7B . 0.9900 ?
C3 C2 . 1.4185(17) ?
C3 C8 . 1.4643(18) ?
C2 H2 . 0.9500 ?
C9 C10 . 1.5131(18) ?
C9 H9A . 0.9900 ?
C9 H9B . 0.9900 ?
C10 H10A . 0.9800 ?
C10 H10B . 0.9800 ?
C10 H10C . 0.9800 ?
C6 H6A . 0.9900 ?
C6 H6B . 0.9900 ?

loop_
_geom_hbond_atom_site_label_D
_geom_hbond_atom_site_label_H
_geom_hbond_atom_site_label_A
_geom_hbond_site_symmetry_A
_geom_hbond_distance_DH
_geom_hbond_distance_HA
_geom_hbond_distance_DA
_geom_hbond_angle_DHA
N2 H2A O1 2_655 0.88 2.12 2.9043(14) 148.4

loop_
_geom_torsion_atom_site_label_1
_geom_torsion_atom_site_label_2
_geom_torsion_atom_site_label_3
_geom_torsion_atom_site_label_4
_geom_torsion_site_symmetry_1
_geom_torsion_site_symmetry_2
_geom_torsion_site_symmetry_3
_geom_torsion_site_symmetry_4
_geom_torsion
_geom_torsion_publ_flag
C6 N2 C5 O1 . . . . -179.77(11) ?
C6 N2 C5 C4 . . . . -1.61(17) ?
C4 N1 C1 C2 . . . . -1.80(14) ?
C9 N1 C1 C2 . . . . -176.11(11) ?
C1 N1 C4 C3 . . . . 0.68(13) ?
C9 N1 C4 C3 . . . . 174.62(11) ?
C1 N1 C4 C5 . . . . 169.12(11) ?
C9 N1 C4 C5 . . . . -16.93(18) ?
O1 C5 C4 N1 . . . . -30.73(17) ?
N2 C5 C4 N1 . . . . 151.09(11) ?
O1 C5 C4 C3 . . . . 134.95(14) ?
N2 C5 C4 C3 . . . . -43.23(18) ?
N1 C4 C3 C2 . . . . 0.63(13) ?
C5 C4 C3 C2 . . . . -166.62(12) ?
N1 C4 C3 C8 . . . . -179.21(11) ?
C5 C4 C3 C8 . . . . 13.5(2) ?
C4 C3 C8 O2 . . . . -163.02(12) ?
C2 C3 C8 O2 . . . . 17.16(19) ?
C4 C3 C8 C7 . . . . 18.71(19) ?
C2 C3 C8 C7 . . . . -161.10(12) ?
C6 C7 C8 O2 . . . . -162.98(12) ?
C6 C7 C8 C3 . . . . 15.32(17) ?
N1 C1 C2 C3 . . . . 2.15(14) ?
C4 C3 C2 C1 . . . . -1.71(14) ?
C8 C3 C2 C1 . . . . 178.14(11) ?
C4 N1 C9 C10 . . . . 114.79(14) ?
C1 N1 C9 C10 . . . . -72.04(15) ?
C5 N2 C6 C7 . . . . 69.94(16) ?
C8 C7 C6 N2 . . . . -72.98(15) ?

loop_
_cod_related_entry_id
_cod_related_entry_database
_cod_related_entry_code
1 ChemSpider 8901735
